data_4102206
loop_
_publ_author_name
'Deguang Huang'
'R. H. Holm'

_publ_section_title
;
 Reactions of the Terminal NiII-OH Group in Substitution and Electrophilic
 Reactions with Carbon Dioxide and Other Substrates: Structural Definition
 of Binding Modes in an Intramolecular NiII...FeII Bridged Site
;
_journal_name_full 'Journal of the American Chemical Society'
_journal_page_first 4693
_journal_page_last 4701
_journal_paper_doi 10.1021/ja1003125
_journal_volume 132
_journal_year 2010
_chemical_formula_moiety 'C24 H24 N3 Ni O3, C8 H20 N'
_chemical_formula_sum 'C32 H44 N4 Ni O3'
_chemical_formula_weight 591.42
_chemical_name_common (Et4N)[Ni(PyN2(Me2))OMe]
_space_group_IT_number 14
_symmetry_cell_setting monoclinic
_symmetry_space_group_name_Hall '-P 2yn'
_symmetry_space_group_name_H-M 'P 1 21/n 1'
_atom_sites_solution_hydrogens geom
_atom_sites_solution_primary direct
_atom_sites_solution_secondary difmap
_audit_creation_method
;
SHELXL-97

The Et4N+ cation in this structure was treated as a two-set disordered
model with occupanies of 0.64 and 0.36, respectively. All the
non-hydrogen atoms were anisotroped and their temperature factors
evened out by using commands DELU & SIMU. Hydrogens were
added geometrically to all the carbon atoms in this model.

Short intermolecular interactions of type Hx...Hy might occur between
hydrogens on Et4N+ and hydrogens on the main structure due to the
highly disordered carbon atoms on Et4N+ cation.

The final refinement of this model gave satisfied result with R = 0.472
and highest peak 0.73.
;
_cell_angle_alpha 90.00
_cell_angle_beta 90.532(2)
_cell_angle_gamma 90.00
_cell_formula_units_Z 4
_cell_length_a 12.8112(18)
_cell_length_b 16.671(2)
_cell_length_c 14.266(2)
_cell_measurement_reflns_used 8603
_cell_measurement_temperature 100(2)
_cell_measurement_theta_max 27.87
_cell_measurement_theta_min 2.44
_cell_volume 3046.7(7)
_computing_cell_refinement 'Bruker SMART'
_computing_data_collection 'Bruker SMART'
_computing_data_reduction 'Bruker SAINT'
_computing_molecular_graphics 'Bruker SHELXTL'
_computing_publication_material 'Bruker SHELXTL'
_computing_structure_refinement 'SHELXL-97 (Sheldrick, 1997)'
_computing_structure_solution 'SHELXS-97 (Sheldrick, 1990)'
_diffrn_ambient_temperature 100(2)
_diffrn_measured_fraction_theta_full 1.000
_diffrn_measured_fraction_theta_max 0.998
_diffrn_measurement_device_type 'CCD area detector'
_diffrn_measurement_method 'phi and omega scans'
_diffrn_radiation_monochromator graphite
_diffrn_radiation_source 'fine-focus sealed tube'
_diffrn_radiation_type MoK\a
_diffrn_radiation_wavelength 0.71073
_diffrn_reflns_av_R_equivalents 0.0322
_diffrn_reflns_av_sigmaI/netI 0.0288
_diffrn_reflns_limit_h_max 16
_diffrn_reflns_limit_h_min -16
_diffrn_reflns_limit_k_max 21
_diffrn_reflns_limit_k_min -21
_diffrn_reflns_limit_l_max 18
_diffrn_reflns_limit_l_min -18
_diffrn_reflns_number 29413
_diffrn_reflns_theta_full 27.50
_diffrn_reflns_theta_max 27.91
_diffrn_reflns_theta_min 1.88
_exptl_absorpt_coefficient_mu 0.675
_exptl_absorpt_correction_T_max 0.9234
_exptl_absorpt_correction_T_min 0.8180
_exptl_absorpt_correction_type multi-scan
_exptl_absorpt_process_details SADABS
_exptl_crystal_colour red
_exptl_crystal_density_diffrn 1.289
_exptl_crystal_density_meas ?
_exptl_crystal_density_method 'not measured'
_exptl_crystal_description plate
_exptl_crystal_F_000 1264
_exptl_crystal_size_max 0.31
_exptl_crystal_size_mid 0.27
_exptl_crystal_size_min 0.12
_refine_diff_density_max 0.726
_refine_diff_density_min -0.741
_refine_diff_density_rms 0.078
_refine_ls_extinction_method none
_refine_ls_goodness_of_fit_ref 1.043
_refine_ls_hydrogen_treatment constr
_refine_ls_matrix_type full
_refine_ls_number_parameters 434
_refine_ls_number_reflns 7280
_refine_ls_number_restraints 588
_refine_ls_restrained_S_all 1.107
_refine_ls_R_factor_all 0.0564
_refine_ls_R_factor_gt 0.0472
_refine_ls_shift/su_max 0.001
_refine_ls_shift/su_mean 0.000
_refine_ls_structure_factor_coef Fsqd
_refine_ls_weighting_details 'calc w=1/[\s^2^(Fo^2^)+(0.0717P)^2^+2.6463P] where P=(Fo^2^+2Fc^2^)/3'
_refine_ls_weighting_scheme calc
_refine_ls_wR_factor_gt 0.1237
_refine_ls_wR_factor_ref 0.1320
_reflns_number_gt 6170
_reflns_number_total 7280
_reflns_threshold_expression >2sigma(I)
_cod_data_source_file ja1003125_si_014.cif
_cod_data_source_block Compound3
_cod_depositor_comments
;
The following automatic conversions were performed:

'_exptl_crystal_density_meas' value 'none' was changed to '?' - the
value is perceived as not measured.

Automatic conversion script
Id: cif_fix_values 3008 2015-01-20 13:52:24Z robertas 
;
_cod_original_cell_volume 3046.8(8)
_cod_original_sg_symbol_Hall -P2yn
_cod_database_code 4102206

loop_
_symmetry_equiv_pos_as_xyz
'x, y, z'
'-x+1/2, y+1/2, -z+1/2'
'-x, -y, -z'
'x-1/2, -y-1/2, z-1/2'

loop_
_atom_site_label
_atom_site_type_symbol
_atom_site_fract_x
_atom_site_fract_y
_atom_site_fract_z
_atom_site_U_iso_or_equiv
_atom_site_adp_type
_atom_site_occupancy
_atom_site_symmetry_multiplicity
_atom_site_calc_flag
_atom_site_refinement_flags
_atom_site_disorder_assembly
_atom_site_disorder_group
Ni1 Ni 0.74407(2) 0.873805(17) 0.573606(18) 0.01936(10) Uani 1 1 d U . .
O1 O 0.59588(13) 0.92519(10) 0.81267(11) 0.0248(3) Uani 1 1 d U . .
O2 O 0.59488(13) 0.86021(10) 0.32626(11) 0.0256(3) Uani 1 1 d U . .
O3 O 0.88507(13) 0.85678(11) 0.57623(12) 0.0272(3) Uani 1 1 d U . .
N1 N 0.72627(15) 0.89528(12) 0.70476(13) 0.0217(3) Uani 1 1 d U . .
N2 N 0.60324(14) 0.89130(11) 0.56971(13) 0.0191(3) Uani 1 1 d U . .
N3 N 0.72514(15) 0.85771(11) 0.44173(13) 0.0210(3) Uani 1 1 d U . .
C1 C 0.62842(18) 0.91157(13) 0.73238(15) 0.0216(3) Uani 1 1 d U . .
C2 C 0.55474(17) 0.91153(13) 0.64901(15) 0.0205(3) Uani 1 1 d U . .
C3 C 0.44887(17) 0.92957(13) 0.64719(16) 0.0223(4) Uani 1 1 d U . .
H3A H 0.4136 0.9445 0.7028 0.027 Uiso 1 1 calc R . .
C4 C 0.39549(18) 0.92515(13) 0.56141(16) 0.0230(4) Uani 1 1 d U . .
H4A H 0.3230 0.9369 0.5587 0.028 Uiso 1 1 calc R . .
C5 C 0.44783(17) 0.90358(13) 0.47962(16) 0.0214(3) Uani 1 1 d U . .
H5A H 0.4119 0.8999 0.4212 0.026 Uiso 1 1 calc R . .
C6 C 0.55417(17) 0.88773(13) 0.48645(15) 0.0199(3) Uani 1 1 d U . .
C7 C 0.62733(17) 0.86696(13) 0.40831(15) 0.0208(3) Uani 1 1 d U . .
C8 C 0.80414(17) 0.83086(14) 0.37874(15) 0.0227(3) Uani 1 1 d U . .
C9 C 0.85564(19) 0.88508(15) 0.32011(17) 0.0269(4) Uani 1 1 d U . .
C10 C 0.93451(19) 0.85640(16) 0.26179(17) 0.0286(4) Uani 1 1 d U . .
H10A H 0.9705 0.8926 0.2221 0.034 Uiso 1 1 calc R . .
C11 C 0.96075(19) 0.77556(16) 0.26119(17) 0.0291(4) Uani 1 1 d U . .
H11A H 1.0143 0.7567 0.2212 0.035 Uiso 1 1 calc R . .
C12 C 0.90865(19) 0.72260(16) 0.31901(16) 0.0280(4) Uani 1 1 d U . .
H12A H 0.9268 0.6673 0.3183 0.034 Uiso 1 1 calc R . .
C13 C 0.82975(18) 0.74924(14) 0.37839(16) 0.0257(4) Uani 1 1 d U . .
C14 C 0.7715(2) 0.69177(16) 0.44011(18) 0.0324(5) Uani 1 1 d U . .
H14A H 0.7990 0.6375 0.4314 0.049 Uiso 1 1 calc R . .
H14B H 0.6972 0.6927 0.4233 0.049 Uiso 1 1 calc R . .
H14C H 0.7804 0.7077 0.5058 0.049 Uiso 1 1 calc R . .
C15 C 0.8250(2) 0.97240(16) 0.31850(19) 0.0335(5) Uani 1 1 d U . .
H15A H 0.8687 1.0012 0.2737 0.050 Uiso 1 1 calc R . .
H15B H 0.8349 0.9954 0.3811 0.050 Uiso 1 1 calc R . .
H15C H 0.7515 0.9773 0.2996 0.050 Uiso 1 1 calc R . .
C16 C 0.80841(18) 0.89516(14) 0.77319(15) 0.0220(3) Uani 1 1 d U . .
C17 C 0.84334(18) 0.96788(14) 0.81294(16) 0.0245(3) Uani 1 1 d U . .
C18 C 0.92762(19) 0.96567(16) 0.87583(16) 0.0282(4) Uani 1 1 d U . .
H18A H 0.9523 1.0142 0.9030 0.034 Uiso 1 1 calc R . .
C19 C 0.9758(2) 0.89376(16) 0.89923(17) 0.0305(4) Uani 1 1 d U . .
H19A H 1.0327 0.8933 0.9424 0.037 Uiso 1 1 calc R . .
C20 C 0.94078(19) 0.82245(16) 0.85961(17) 0.0282(4) Uani 1 1 d U . .
H20A H 0.9742 0.7734 0.8757 0.034 Uiso 1 1 calc R . .
C21 C 0.85676(18) 0.82209(14) 0.79614(16) 0.0243(3) Uani 1 1 d U . .
C22 C 0.8196(2) 0.74505(15) 0.75261(17) 0.0285(4) Uani 1 1 d U . .
H22A H 0.7609 0.7561 0.7100 0.043 Uiso 1 1 calc R . .
H22B H 0.7970 0.7082 0.8020 0.043 Uiso 1 1 calc R . .
H22C H 0.8767 0.7205 0.7174 0.043 Uiso 1 1 calc R . .
C23 C 0.7920(2) 1.04641(15) 0.78764(18) 0.0285(4) Uani 1 1 d U . .
H23A H 0.8264 1.0902 0.8218 0.043 Uiso 1 1 calc R . .
H23B H 0.7181 1.0445 0.8046 0.043 Uiso 1 1 calc R . .
H23C H 0.7980 1.0556 0.7201 0.043 Uiso 1 1 calc R . .
C24 C 0.9374(2) 0.92806(18) 0.5709(2) 0.0387(5) Uani 1 1 d U . .
H24A H 1.0127 0.9180 0.5724 0.058 Uiso 1 1 calc R . .
H24B H 0.9184 0.9620 0.6242 0.058 Uiso 1 1 calc R . .
H24C H 0.9185 0.9553 0.5123 0.058 Uiso 1 1 calc R . .
N4 N 0.63128(16) 0.80572(12) 0.06845(13) 0.0287(3) Uani 0.654(2) 1 d PDU A 1
C25 C 0.7059(3) 0.8603(2) 0.1148(3) 0.0310(5) Uani 0.654(2) 1 d PDU A 1
H25A H 0.7670 0.8291 0.1373 0.037 Uiso 0.654(2) 1 calc PR A 1
H25B H 0.6724 0.8848 0.1701 0.037 Uiso 0.654(2) 1 calc PR A 1
C26 C 0.7428(4) 0.9262(3) 0.0496(3) 0.0358(6) Uani 0.654(2) 1 d PDU A 1
H26A H 0.7922 0.9610 0.0830 0.054 Uiso 0.654(2) 1 calc PR A 1
H26B H 0.6827 0.9580 0.0283 0.054 Uiso 0.654(2) 1 calc PR A 1
H26C H 0.7772 0.9022 -0.0047 0.054 Uiso 0.654(2) 1 calc PR A 1
C27 C 0.6825(3) 0.7569(2) -0.0087(2) 0.0305(5) Uani 0.654(2) 1 d PDU A 1
H27A H 0.6944 0.7929 -0.0626 0.037 Uiso 0.654(2) 1 calc PR A 1
H27B H 0.7519 0.7394 0.0146 0.037 Uiso 0.654(2) 1 calc PR A 1
C28 C 0.6249(4) 0.6834(2) -0.0444(3) 0.0313(6) Uani 0.654(2) 1 d PDU A 1
H28A H 0.6660 0.6575 -0.0935 0.047 Uiso 0.654(2) 1 calc PR A 1
H28B H 0.5570 0.6995 -0.0703 0.047 Uiso 0.654(2) 1 calc PR A 1
H28C H 0.6146 0.6457 0.0074 0.047 Uiso 0.654(2) 1 calc PR A 1
C29 C 0.5882(3) 0.7454(2) 0.1449(2) 0.0267(5) Uani 0.654(2) 1 d PDU A 1
H29A H 0.5558 0.7767 0.1960 0.032 Uiso 0.654(2) 1 calc PR A 1
H29B H 0.5330 0.7118 0.1158 0.032 Uiso 0.654(2) 1 calc PR A 1
C30 C 0.6712(3) 0.6908(3) 0.1869(3) 0.0286(6) Uani 0.654(2) 1 d PDU A 1
H30A H 0.6393 0.6551 0.2332 0.043 Uiso 0.654(2) 1 calc PR A 1
H30B H 0.7253 0.7233 0.2176 0.043 Uiso 0.654(2) 1 calc PR A 1
H30C H 0.7027 0.6585 0.1371 0.043 Uiso 0.654(2) 1 calc PR A 1
C31 C 0.5348(3) 0.8464(2) 0.0284(3) 0.0310(5) Uani 0.654(2) 1 d PDU A 1
H31A H 0.5544 0.8760 -0.0290 0.037 Uiso 0.654(2) 1 calc PR A 1
H31B H 0.4836 0.8046 0.0099 0.037 Uiso 0.654(2) 1 calc PR A 1
C32 C 0.4828(3) 0.9044(3) 0.0960(3) 0.0334(6) Uani 0.654(2) 1 d PDU A 1
H32A H 0.4212 0.9282 0.0658 0.050 Uiso 0.654(2) 1 calc PR A 1
H32B H 0.5322 0.9470 0.1132 0.050 Uiso 0.654(2) 1 calc PR A 1
H32C H 0.4617 0.8755 0.1525 0.050 Uiso 0.654(2) 1 calc PR A 1
N4' N 0.63128(16) 0.80572(12) 0.06845(13) 0.0287(3) Uani 0.346(2) 1 d PDU A 2
C25' C 0.7073(6) 0.8715(4) 0.0197(5) 0.0314(6) Uani 0.346(2) 1 d PDU A 2
H25C H 0.7677 0.8428 -0.0072 0.038 Uiso 0.346(2) 1 calc PR A 2
H25D H 0.6687 0.8968 -0.0329 0.038 Uiso 0.346(2) 1 calc PR A 2
C26' C 0.7489(7) 0.9381(5) 0.0841(6) 0.0334(7) Uani 0.346(2) 1 d PDU A 2
H26D H 0.7935 0.9743 0.0480 0.050 Uiso 0.346(2) 1 calc PR A 2
H26E H 0.7895 0.9143 0.1355 0.050 Uiso 0.346(2) 1 calc PR A 2
H26F H 0.6901 0.9684 0.1098 0.050 Uiso 0.346(2) 1 calc PR A 2
C27' C 0.5926(5) 0.7565(4) -0.0103(4) 0.0299(6) Uani 0.346(2) 1 d PDU A 2
H27C H 0.5699 0.7929 -0.0615 0.036 Uiso 0.346(2) 1 calc PR A 2
H27D H 0.5304 0.7265 0.0107 0.036 Uiso 0.346(2) 1 calc PR A 2
C28' C 0.6701(6) 0.6974(5) -0.0496(5) 0.0307(7) Uani 0.346(2) 1 d PDU A 2
H28D H 0.6374 0.6674 -0.1011 0.046 Uiso 0.346(2) 1 calc PR A 2
H28E H 0.6921 0.6601 -0.0001 0.046 Uiso 0.346(2) 1 calc PR A 2
H28F H 0.7311 0.7264 -0.0729 0.046 Uiso 0.346(2) 1 calc PR A 2
C29' C 0.6994(5) 0.7666(4) 0.1403(4) 0.0286(5) Uani 0.346(2) 1 d PDU A 2
H29C H 0.7244 0.8070 0.1861 0.034 Uiso 0.346(2) 1 calc PR A 2
H29D H 0.7610 0.7425 0.1098 0.034 Uiso 0.346(2) 1 calc PR A 2
C30' C 0.6376(6) 0.7015(5) 0.1909(6) 0.0287(7) Uani 0.346(2) 1 d PDU A 2
H30D H 0.6824 0.6756 0.2381 0.043 Uiso 0.346(2) 1 calc PR A 2
H30E H 0.6135 0.6614 0.1454 0.043 Uiso 0.346(2) 1 calc PR A 2
H30F H 0.5772 0.7257 0.2217 0.043 Uiso 0.346(2) 1 calc PR A 2
C31' C 0.5468(6) 0.8554(4) 0.1126(5) 0.0312(6) Uani 0.346(2) 1 d PDU A 2
H31C H 0.5785 0.8861 0.1650 0.037 Uiso 0.346(2) 1 calc PR A 2
H31D H 0.4950 0.8183 0.1400 0.037 Uiso 0.346(2) 1 calc PR A 2
C32' C 0.4893(6) 0.9136(5) 0.0502(6) 0.0330(7) Uani 0.346(2) 1 d PDU A 2
H32D H 0.4365 0.9420 0.0867 0.049 Uiso 0.346(2) 1 calc PR A 2
H32E H 0.4551 0.8843 -0.0012 0.049 Uiso 0.346(2) 1 calc PR A 2
H32F H 0.5387 0.9524 0.0243 0.049 Uiso 0.346(2) 1 calc PR A 2

loop_
_atom_site_aniso_label
_atom_site_aniso_U_11
_atom_site_aniso_U_22
_atom_site_aniso_U_33
_atom_site_aniso_U_23
_atom_site_aniso_U_13
_atom_site_aniso_U_12
Ni1 0.01669(16) 0.02489(17) 0.01653(15) -0.00037(10) 0.00176(10) 0.00288(10)
O1 0.0257(7) 0.0287(8) 0.0202(6) 0.0016(6) 0.0055(6) 0.0013(6)
O2 0.0222(7) 0.0325(8) 0.0221(6) -0.0061(6) -0.0015(6) 0.0009(6)
O3 0.0188(6) 0.0390(9) 0.0238(7) -0.0022(6) 0.0003(5) 0.0043(6)
N1 0.0221(7) 0.0253(7) 0.0178(6) 0.0020(6) 0.0031(5) 0.0027(6)
N2 0.0178(6) 0.0197(7) 0.0198(6) 0.0014(6) 0.0029(5) 0.0003(6)
N3 0.0190(7) 0.0247(7) 0.0193(6) -0.0036(6) 0.0004(5) 0.0006(6)
C1 0.0220(7) 0.0231(7) 0.0196(6) 0.0024(6) 0.0039(5) 0.0021(6)
C2 0.0202(6) 0.0211(7) 0.0203(6) 0.0020(6) 0.0045(5) 0.0002(6)
C3 0.0201(7) 0.0235(8) 0.0235(7) 0.0022(7) 0.0054(6) 0.0007(7)
C4 0.0183(7) 0.0233(8) 0.0274(8) 0.0015(7) 0.0028(6) -0.0006(7)
C5 0.0184(7) 0.0213(8) 0.0245(7) -0.0007(7) 0.0007(6) -0.0025(7)
C6 0.0186(6) 0.0199(7) 0.0212(6) 0.0002(6) 0.0013(5) -0.0014(6)
C7 0.0191(7) 0.0225(7) 0.0207(6) -0.0026(6) 0.0004(5) 0.0002(6)
C8 0.0203(7) 0.0279(7) 0.0199(7) -0.0049(6) -0.0001(6) 0.0025(6)
C9 0.0240(8) 0.0313(8) 0.0255(8) -0.0028(7) 0.0035(6) 0.0016(7)
C10 0.0233(8) 0.0373(8) 0.0253(8) -0.0028(7) 0.0034(7) 0.0022(7)
C11 0.0243(9) 0.0387(9) 0.0243(8) -0.0074(7) 0.0004(7) 0.0064(7)
C12 0.0273(9) 0.0329(8) 0.0239(8) -0.0073(7) -0.0017(7) 0.0079(7)
C13 0.0253(8) 0.0284(7) 0.0234(7) -0.0052(6) -0.0011(6) 0.0041(7)
C14 0.0355(11) 0.0291(9) 0.0327(10) -0.0018(8) 0.0035(8) 0.0034(9)
C15 0.0339(11) 0.0316(9) 0.0351(11) -0.0002(9) 0.0091(9) 0.0012(9)
C16 0.0211(7) 0.0267(7) 0.0183(6) 0.0016(6) 0.0042(6) 0.0023(6)
C17 0.0240(8) 0.0276(7) 0.0220(7) -0.0004(6) 0.0046(6) 0.0014(6)
C18 0.0260(8) 0.0343(8) 0.0242(8) -0.0043(7) 0.0020(7) 0.0006(7)
C19 0.0266(9) 0.0394(9) 0.0254(9) -0.0020(7) -0.0020(7) 0.0047(7)
C20 0.0258(8) 0.0342(8) 0.0246(8) 0.0023(7) 0.0004(7) 0.0069(7)
C21 0.0231(8) 0.0275(7) 0.0224(7) 0.0027(6) 0.0032(6) 0.0035(6)
C22 0.0287(10) 0.0266(9) 0.0301(10) 0.0026(8) 0.0020(8) 0.0026(8)
C23 0.0285(10) 0.0266(9) 0.0306(10) -0.0009(8) 0.0039(8) 0.0013(8)
C24 0.0269(9) 0.0461(12) 0.0432(11) 0.0042(10) 0.0012(9) 0.0001(9)
N4 0.0301(7) 0.0348(7) 0.0212(6) -0.0024(5) 0.0026(5) 0.0025(6)
C25 0.0327(10) 0.0365(10) 0.0238(10) -0.0021(8) 0.0032(9) -0.0034(8)
C26 0.0394(13) 0.0414(13) 0.0265(14) -0.0001(12) 0.0059(13) -0.0060(11)
C27 0.0318(11) 0.0371(11) 0.0229(9) -0.0037(8) 0.0059(9) 0.0024(9)
C28 0.0330(14) 0.0378(13) 0.0232(11) -0.0054(10) 0.0042(12) 0.0034(12)
C29 0.0273(11) 0.0325(10) 0.0205(9) -0.0022(8) 0.0019(8) 0.0003(9)
C30 0.0283(14) 0.0335(12) 0.0239(11) -0.0011(10) 0.0012(12) 0.0006(11)
C31 0.0337(10) 0.0354(10) 0.0240(10) -0.0009(9) 0.0003(9) 0.0050(9)
C32 0.0357(12) 0.0363(13) 0.0283(13) -0.0007(12) 0.0023(12) 0.0075(10)
N4' 0.0301(7) 0.0348(7) 0.0212(6) -0.0024(5) 0.0026(5) 0.0025(6)
C25' 0.0341(11) 0.0369(11) 0.0232(11) -0.0013(10) 0.0037(10) -0.0015(10)
C26' 0.0376(14) 0.0391(14) 0.0237(15) -0.0016(13) 0.0039(14) -0.0048(12)
C27' 0.0310(12) 0.0363(11) 0.0225(10) -0.0030(10) 0.0024(10) 0.0021(10)
C28' 0.0315(15) 0.0371(14) 0.0235(13) -0.0038(12) 0.0042(14) 0.0018(14)
C29' 0.0295(11) 0.0340(11) 0.0223(10) -0.0016(9) 0.0018(9) 0.0007(9)
C30' 0.0289(16) 0.0337(14) 0.0235(13) -0.0018(11) 0.0024(14) 0.0002(14)
C31' 0.0333(11) 0.0360(11) 0.0242(11) -0.0013(10) 0.0033(10) 0.0054(10)
C32' 0.0355(14) 0.0374(14) 0.0260(15) -0.0009(14) 0.0020(14) 0.0075(12)

loop_
_atom_type_symbol
_atom_type_description
_atom_type_scat_dispersion_real
_atom_type_scat_dispersion_imag
_atom_type_scat_source
C C 0.0033 0.0016 'International Tables Vol C Tables 4.2.6.8 and 6.1.1.4'
H H 0.0000 0.0000 'International Tables Vol C Tables 4.2.6.8 and 6.1.1.4'
N N 0.0061 0.0033 'International Tables Vol C Tables 4.2.6.8 and 6.1.1.4'
O O 0.0106 0.0060 'International Tables Vol C Tables 4.2.6.8 and 6.1.1.4'
Ni Ni 0.3393 1.1124 'International Tables Vol C Tables 4.2.6.8 and 6.1.1.4'

loop_
_geom_angle_atom_site_label_1
_geom_angle_atom_site_label_2
_geom_angle_atom_site_label_3
_geom_angle
N2 Ni1 O3 179.38(8)
N2 Ni1 N3 82.90(8)
O3 Ni1 N3 96.58(8)
N2 Ni1 N1 82.75(8)
O3 Ni1 N1 97.77(8)
N3 Ni1 N1 165.65(8)
C24 O3 Ni1 110.41(16)
C1 N1 C16 118.86(18)
C1 N1 Ni1 116.25(15)
C16 N1 Ni1 124.89(15)
C2 N2 C6 122.86(19)
C2 N2 Ni1 118.69(15)
C6 N2 Ni1 118.34(15)
C7 N3 C8 118.36(18)
C7 N3 Ni1 116.20(15)
C8 N3 Ni1 125.25(15)
O1 C1 N1 128.9(2)
O1 C1 C2 120.8(2)
N1 C1 C2 110.26(18)
N2 C2 C3 120.0(2)
N2 C2 C1 111.94(19)
C3 C2 C1 128.1(2)
C2 C3 C4 118.3(2)
C2 C3 H3A 120.8
C4 C3 H3A 120.8
C3 C4 C5 120.6(2)
C3 C4 H4A 119.7
C5 C4 H4A 119.7
C6 C5 C4 117.9(2)
C6 C5 H5A 121.1
C4 C5 H5A 121.1
N2 C6 C5 120.3(2)
N2 C6 C7 112.14(19)
C5 C6 C7 127.5(2)
O2 C7 N3 128.7(2)
O2 C7 C6 120.9(2)
N3 C7 C6 110.40(19)
C9 C8 C13 120.9(2)
C9 C8 N3 120.8(2)
C13 C8 N3 118.3(2)
C8 C9 C10 118.8(2)
C8 C9 C15 120.5(2)
C10 C9 C15 120.7(2)
C11 C10 C9 120.8(2)
C11 C10 H10A 119.6
C9 C10 H10A 119.6
C12 C11 C10 119.8(2)
C12 C11 H11A 120.1
C10 C11 H11A 120.1
C11 C12 C13 120.9(2)
C11 C12 H12A 119.5
C13 C12 H12A 119.5
C12 C13 C8 118.8(2)
C12 C13 C14 121.2(2)
C8 C13 C14 120.0(2)
C13 C14 H14A 109.5
C13 C14 H14B 109.5
H14A C14 H14B 109.5
C13 C14 H14C 109.5
H14A C14 H14C 109.5
H14B C14 H14C 109.5
C9 C15 H15A 109.5
C9 C15 H15B 109.5
H15A C15 H15B 109.5
C9 C15 H15C 109.5
H15A C15 H15C 109.5
H15B C15 H15C 109.5
C21 C16 C17 121.0(2)
C21 C16 N1 118.8(2)
C17 C16 N1 120.2(2)
C18 C17 C16 118.4(2)
C18 C17 C23 120.6(2)
C16 C17 C23 120.9(2)
C19 C18 C17 121.1(2)
C19 C18 H18A 119.5
C17 C18 H18A 119.5
C18 C19 C20 120.0(2)
C18 C19 H19A 120.0
C20 C19 H19A 120.0
C19 C20 C21 120.7(2)
C19 C20 H20A 119.7
C21 C20 H20A 119.7
C20 C21 C16 118.8(2)
C20 C21 C22 120.6(2)
C16 C21 C22 120.5(2)
C21 C22 H22A 109.5
C21 C22 H22B 109.5
H22A C22 H22B 109.5
C21 C22 H22C 109.5
H22A C22 H22C 109.5
H22B C22 H22C 109.5
C17 C23 H23A 109.5
C17 C23 H23B 109.5
H23A C23 H23B 109.5
C17 C23 H23C 109.5
H23A C23 H23C 109.5
H23B C23 H23C 109.5
O3 C24 H24A 109.5
O3 C24 H24B 109.5
H24A C24 H24B 109.5
O3 C24 H24C 109.5
H24A C24 H24C 109.5
H24B C24 H24C 109.5
C25 N4 C31 114.6(3)
C25 N4 C27 111.9(3)
C31 N4 C27 108.8(2)
C25 N4 C29 108.1(2)
C31 N4 C29 104.8(2)
C27 N4 C29 108.2(2)
N4 C25 C26 112.1(3)
N4 C25 H25A 109.2
C26 C25 H25A 109.2
N4 C25 H25B 109.2
C26 C25 H25B 109.2
H25A C25 H25B 107.9
C25 C26 H26A 109.5
C25 C26 H26B 109.5
H26A C26 H26B 109.5
C25 C26 H26C 109.5
H26A C26 H26C 109.5
H26B C26 H26C 109.5
C28 C27 N4 117.6(3)
C28 C27 H27A 107.9
N4 C27 H27A 107.9
C28 C27 H27B 107.9
N4 C27 H27B 107.9
H27A C27 H27B 107.2
C27 C28 H28A 109.5
C27 C28 H28B 109.5
H28A C28 H28B 109.5
C27 C28 H28C 109.5
H28A C28 H28C 109.5
H28B C28 H28C 109.5
C30 C29 N4 113.9(3)
C30 C29 H29A 108.8
N4 C29 H29A 108.8
C30 C29 H29B 108.8
N4 C29 H29B 108.8
H29A C29 H29B 107.7
C29 C30 H30A 109.5
C29 C30 H30B 109.5
H30A C30 H30B 109.5
C29 C30 H30C 109.5
H30A C30 H30C 109.5
H30B C30 H30C 109.5
C32 C31 N4 113.8(3)
C32 C31 H31A 108.8
N4 C31 H31A 108.8
C32 C31 H31B 108.8
N4 C31 H31B 108.8
H31A C31 H31B 107.7
C31 C32 H32A 109.5
C31 C32 H32B 109.5
H32A C32 H32B 109.5
C31 C32 H32C 109.5
H32A C32 H32C 109.5
H32B C32 H32C 109.5
C26' C25' H25C 108.3
C26' C25' H25D 108.3
H25C C25' H25D 107.4
C25' C26' H26D 109.5
C25' C26' H26E 109.5
H26D C26' H26E 109.5
C25' C26' H26F 109.5
H26D C26' H26F 109.5
H26E C26' H26F 109.5
C28' C27' H27C 108.4
C28' C27' H27D 108.4
H27C C27' H27D 107.5
C27' C28' H28D 109.5
C27' C28' H28E 109.5
H28D C28' H28E 109.5
C27' C28' H28F 109.5
H28D C28' H28F 109.5
H28E C28' H28F 109.5
C30' C29' H29C 109.8
C30' C29' H29D 109.8
H29C C29' H29D 108.2
C29' C30' H30D 109.5
C29' C30' H30E 109.5
H30D C30' H30E 109.5
C29' C30' H30F 109.5
H30D C30' H30F 109.5
H30E C30' H30F 109.5
C32' C31' H31C 108.0
C32' C31' H31D 108.0
H31C C31' H31D 107.2
C31' C32' H32D 109.5
C31' C32' H32E 109.5
H32D C32' H32E 109.5
C31' C32' H32F 109.5
H32D C32' H32F 109.5
H32E C32' H32F 109.5

loop_
_geom_bond_atom_site_label_1
_geom_bond_atom_site_label_2
_geom_bond_distance
Ni1 N2 1.8280(19)
Ni1 O3 1.8286(17)
Ni1 N3 1.9136(19)
Ni1 N1 1.9207(19)
O1 C1 1.244(3)
O2 C7 1.244(3)
O3 C24 1.367(3)
N1 C1 1.345(3)
N1 C16 1.429(3)
N2 C2 1.339(3)
N2 C6 1.340(3)
N3 C7 1.345(3)
N3 C8 1.431(3)
C1 C2 1.511(3)
C2 C3 1.389(3)
C3 C4 1.398(3)
C3 H3A 0.9500
C4 C5 1.398(3)
C4 H4A 0.9500
C5 C6 1.390(3)
C5 H5A 0.9500
C6 C7 1.503(3)
C8 C9 1.401(3)
C8 C13 1.400(3)
C9 C10 1.399(3)
C9 C15 1.508(4)
C10 C11 1.389(4)
C10 H10A 0.9500
C11 C12 1.384(4)
C11 H11A 0.9500
C12 C13 1.397(3)
C12 H12A 0.9500
C13 C14 1.504(4)
C14 H14A 0.9800
C14 H14B 0.9800
C14 H14C 0.9800
C15 H15A 0.9800
C15 H15B 0.9800
C15 H15C 0.9800
C16 C21 1.404(3)
C16 C17 1.410(3)
C17 C18 1.398(3)
C17 C23 1.508(3)
C18 C19 1.388(4)
C18 H18A 0.9500
C19 C20 1.389(4)
C19 H19A 0.9500
C20 C21 1.400(3)
C20 H20A 0.9500
C21 C22 1.502(3)
C22 H22A 0.9800
C22 H22B 0.9800
C22 H22C 0.9800
C23 H23A 0.9800
C23 H23B 0.9800
C23 H23C 0.9800
C24 H24A 0.9800
C24 H24B 0.9800
C24 H24C 0.9800
N4 C25 1.472(4)
N4 C31 1.517(4)
N4 C27 1.523(4)
N4 C29 1.587(4)
C25 C26 1.518(5)
C25 H25A 0.9900
C25 H25B 0.9900
C26 H26A 0.9800
C26 H26B 0.9800
C26 H26C 0.9800
C27 C28 1.515(5)
C27 H27A 0.9900
C27 H27B 0.9900
C28 H28A 0.9800
C28 H28B 0.9800
C28 H28C 0.9800
C29 C30 1.519(5)
C29 H29A 0.9900
C29 H29B 0.9900
C30 H30A 0.9800
C30 H30B 0.9800
C30 H30C 0.9800
C31 C32 1.524(5)
C31 H31A 0.9900
C31 H31B 0.9900
C32 H32A 0.9800
C32 H32B 0.9800
C32 H32C 0.9800
C25' C26' 1.534(8)
C25' H25C 0.9900
C25' H25D 0.9900
C26' H26D 0.9800
C26' H26E 0.9800
C26' H26F 0.9800
C27' C28' 1.510(7)
C27' H27C 0.9900
C27' H27D 0.9900
C28' H28D 0.9800
C28' H28E 0.9800
C28' H28F 0.9800
C29' C30' 1.528(8)
C29' H29C 0.9900
C29' H29D 0.9900
C30' H30D 0.9800
C30' H30E 0.9800
C30' H30F 0.9800
C31' C32' 1.506(8)
C31' H31C 0.9900
C31' H31D 0.9900
C32' H32D 0.9800
C32' H32E 0.9800
C32' H32F 0.9800

loop_
_geom_torsion_atom_site_label_1
_geom_torsion_atom_site_label_2
_geom_torsion_atom_site_label_3
_geom_torsion_atom_site_label_4
_geom_torsion
N2 Ni1 O3 C24 62(8)
N3 Ni1 O3 C24 95.23(18)
N1 Ni1 O3 C24 -84.30(18)
N2 Ni1 N1 C1 0.23(17)
O3 Ni1 N1 C1 179.89(17)
N3 Ni1 N1 C1 1.8(4)
N2 Ni1 N1 C16 -179.68(19)
O3 Ni1 N1 C16 -0.03(19)
N3 Ni1 N1 C16 -178.2(3)
O3 Ni1 N2 C2 -145(8)
N3 Ni1 N2 C2 -177.71(18)
N1 Ni1 N2 C2 1.91(17)
O3 Ni1 N2 C6 32(8)
N3 Ni1 N2 C6 -1.45(16)
N1 Ni1 N2 C6 178.17(17)
N2 Ni1 N3 C7 1.08(17)
O3 Ni1 N3 C7 -178.58(16)
N1 Ni1 N3 C7 -0.4(4)
N2 Ni1 N3 C8 -173.71(19)
O3 Ni1 N3 C8 6.63(19)
N1 Ni1 N3 C8 -175.2(3)
C16 N1 C1 O1 -2.2(4)
Ni1 N1 C1 O1 177.85(19)
C16 N1 C1 C2 177.96(18)
Ni1 N1 C1 C2 -2.0(2)
C6 N2 C2 C3 0.3(3)
Ni1 N2 C2 C3 176.40(16)
C6 N2 C2 C1 -179.47(19)
Ni1 N2 C2 C1 -3.4(2)
O1 C1 C2 N2 -176.5(2)
N1 C1 C2 N2 3.3(3)
O1 C1 C2 C3 3.7(4)
N1 C1 C2 C3 -176.5(2)
N2 C2 C3 C4 0.6(3)
C1 C2 C3 C4 -179.6(2)
C2 C3 C4 C5 -0.4(3)
C3 C4 C5 C6 -0.7(3)
C2 N2 C6 C5 -1.5(3)
Ni1 N2 C6 C5 -177.59(16)
C2 N2 C6 C7 177.59(19)
Ni1 N2 C6 C7 1.5(2)
C4 C5 C6 N2 1.6(3)
C4 C5 C6 C7 -177.3(2)
C8 N3 C7 O2 -5.1(4)
Ni1 N3 C7 O2 179.71(19)
C8 N3 C7 C6 174.61(19)
Ni1 N3 C7 C6 -0.6(2)
N2 C6 C7 O2 179.2(2)
C5 C6 C7 O2 -1.8(4)
N2 C6 C7 N3 -0.5(3)
C5 C6 C7 N3 178.4(2)
C7 N3 C8 C9 83.4(3)
Ni1 N3 C8 C9 -101.9(2)
C7 N3 C8 C13 -97.6(3)
Ni1 N3 C8 C13 77.1(3)
C13 C8 C9 C10 -0.9(4)
N3 C8 C9 C10 178.1(2)
C13 C8 C9 C15 177.9(2)
N3 C8 C9 C15 -3.2(4)
C8 C9 C10 C11 0.6(4)
C15 C9 C10 C11 -178.1(2)
C9 C10 C11 C12 -0.2(4)
C10 C11 C12 C13 -0.1(4)
C11 C12 C13 C8 -0.1(3)
C11 C12 C13 C14 178.9(2)
C9 C8 C13 C12 0.6(3)
N3 C8 C13 C12 -178.3(2)
C9 C8 C13 C14 -178.4(2)
N3 C8 C13 C14 2.6(3)
C1 N1 C16 C21 111.8(2)
Ni1 N1 C16 C21 -68.3(3)
C1 N1 C16 C17 -71.4(3)
Ni1 N1 C16 C17 108.5(2)
C21 C16 C17 C18 0.1(3)
N1 C16 C17 C18 -176.6(2)
C21 C16 C17 C23 179.5(2)
N1 C16 C17 C23 2.8(3)
C16 C17 C18 C19 -0.3(3)
C23 C17 C18 C19 -179.7(2)
C17 C18 C19 C20 0.4(4)
C18 C19 C20 C21 -0.2(4)
C19 C20 C21 C16 0.0(4)
C19 C20 C21 C22 179.4(2)
C17 C16 C21 C20 0.0(3)
N1 C16 C21 C20 176.8(2)
C17 C16 C21 C22 -179.4(2)
N1 C16 C21 C22 -2.6(3)
C31 N4 C25 C26 -57.4(4)
C27 N4 C25 C26 67.1(4)
C29 N4 C25 C26 -173.8(3)
C25 N4 C27 C28 163.8(3)
C31 N4 C27 C28 -68.5(4)
C29 N4 C27 C28 44.8(4)
C25 N4 C29 C30 -63.9(4)
C31 N4 C29 C30 173.4(3)
C27 N4 C29 C30 57.5(4)
C25 N4 C31 C32 -47.7(4)
C27 N4 C31 C32 -173.8(3)
C29 N4 C31 C32 70.7(4)
